data_7240588
loop_
_publ_author_name
'Baruah, Jubaraj Bikash'
'Singh, Munendra Pal'

_publ_section_title
;
 Photophysical Properties of Ag, Zn, Cd having
 N-(4-Pyridylmethyl)-1,8-naphthalimide Complexes: Influences of
 \p-Stacking and C-H&#x00B7;&#x00B7;&#x00B7;O Interactions
;
_journal_name_full CrystEngComm
_journal_paper_doi 10.1039/D0CE00555J
_journal_year 2020
_chemical_formula_sum 'C52 H34 Ag2 N4 O10'
_chemical_formula_weight 1090.57
_space_group_crystal_system triclinic
_space_group_IT_number 2
_space_group_name_Hall '-P 1'
_space_group_name_H-M_alt 'P -1'
_atom_sites_solution_hydrogens geom
_audit_creation_method SHELXL-2014/7
_audit_update_record
;
2019-12-30 deposited with the CCDC.	2020-05-29 downloaded from the CCDC.
;
_cell_angle_alpha 108.038(7)
_cell_angle_beta 100.678(6)
_cell_angle_gamma 101.982(7)
_cell_formula_units_Z 1
_cell_length_a 7.2353(5)
_cell_length_b 11.8726(10)
_cell_length_c 14.1900(10)
_cell_measurement_reflns_used 2018
_cell_measurement_temperature 296(2)
_cell_measurement_theta_max 23.3910
_cell_measurement_theta_min 2.8480
_cell_volume 1092.21(16)
_computing_structure_refinement 'SHELXL-2014/7 (Sheldrick, 2014)'
_diffrn_ambient_temperature 296(2)
_diffrn_measured_fraction_theta_full 0.987
_diffrn_measured_fraction_theta_max 0.987
_diffrn_measurement_device_type 'SuperNova, Single source at offset/far, Eos'
_diffrn_measurement_method '\w scans'
_diffrn_radiation_type MoK\a
_diffrn_radiation_wavelength 0.71073
_diffrn_reflns_av_R_equivalents 0.0494
_diffrn_reflns_av_unetI/netI 0.0687
_diffrn_reflns_Laue_measured_fraction_full 0.987
_diffrn_reflns_Laue_measured_fraction_max 0.987
_diffrn_reflns_limit_h_max 8
_diffrn_reflns_limit_h_min -8
_diffrn_reflns_limit_k_max 14
_diffrn_reflns_limit_k_min -12
_diffrn_reflns_limit_l_max 16
_diffrn_reflns_limit_l_min -16
_diffrn_reflns_number 6926
_diffrn_reflns_point_group_measured_fraction_full 0.987
_diffrn_reflns_point_group_measured_fraction_max 0.987
_diffrn_reflns_theta_full 25.037
_diffrn_reflns_theta_max 25.037
_diffrn_reflns_theta_min 2.852
_exptl_absorpt_coefficient_mu 0.965
_exptl_crystal_colour black
_exptl_crystal_density_diffrn 1.658
_exptl_crystal_description block
_exptl_crystal_F_000 548
_exptl_crystal_size_max 0.26
_exptl_crystal_size_mid 0.20
_exptl_crystal_size_min 0.14
_refine_diff_density_max 0.424
_refine_diff_density_min -0.443
_refine_diff_density_rms 0.087
_refine_ls_extinction_method none
_refine_ls_goodness_of_fit_ref 1.033
_refine_ls_hydrogen_treatment constr
_refine_ls_matrix_type full
_refine_ls_number_parameters 307
_refine_ls_number_reflns 3813
_refine_ls_number_restraints 0
_refine_ls_restrained_S_all 1.033
_refine_ls_R_factor_all 0.0768
_refine_ls_R_factor_gt 0.0498
_refine_ls_shift/su_max 0.000
_refine_ls_shift/su_mean 0.000
_refine_ls_structure_factor_coef Fsqd
_refine_ls_weighting_details 'w=1/[\s^2^(Fo^2^)+(0.1000P)^2^] where P=(Fo^2^+2Fc^2^)/3'
_refine_ls_weighting_scheme calc
_refine_ls_wR_factor_gt 0.1313
_refine_ls_wR_factor_ref 0.1754
_reflns_Friedel_coverage 0.000
_reflns_number_gt 2794
_reflns_number_total 3813
_reflns_threshold_expression 'I > 2\s(I)'
_cod_data_source_file d0ce00555j2.cif
_cod_data_source_block complex1
_cod_original_cell_volume 1092.21(15)
_cod_database_code 7240588
_shelx_shelxl_version_number 2014/7
_shelx_space_group_comment
;
The symmetry employed for this shelxl refinement is uniquely defined
by the following loop, which should always be used as a source of
symmetry information in preference to the above space-group names.
They are only intended as comments.
;

loop_
_space_group_symop_operation_xyz
'x, y, z'
'-x, -y, -z'

loop_
_atom_site_label
_atom_site_type_symbol
_atom_site_fract_x
_atom_site_fract_y
_atom_site_fract_z
_atom_site_U_iso_or_equiv
_atom_site_adp_type
_atom_site_occupancy
_atom_site_site_symmetry_order
_atom_site_calc_flag
_atom_site_refinement_flags_posn
_atom_site_refinement_flags_adp
_atom_site_refinement_flags_occupancy
_atom_site_disorder_assembly
_atom_site_disorder_group
Ag1 Ag 0.55870(7) 0.52527(5) 0.41871(4) 0.0669(3) Uani 1 1 d . . . . .
O1 O 0.5922(5) 0.8381(4) 0.0166(4) 0.0655(12) Uani 1 1 d . . . . .
O2 O 1.1377(6) 0.7347(4) 0.1263(4) 0.0725(13) Uani 1 1 d . . . . .
O4 O 0.3090(8) 0.6046(6) 0.4160(4) 0.097(2) Uani 1 1 d . . . . .
O3 O 0.7472(6) 0.4066(4) 0.4390(3) 0.0653(12) Uani 1 1 d . . . . .
O5 O -0.3683(10) 0.9506(6) 0.3961(5) 0.133(3) Uani 1 1 d . . . . .
N1 N 0.5857(7) 0.5374(4) 0.2593(4) 0.0522(12) Uani 1 1 d . . . . .
C4 C 0.7952(10) 1.0938(6) 0.0904(5) 0.0615(17) Uani 1 1 d . . . . .
H4 H 0.6623 1.0717 0.0575 0.074 Uiso 1 1 calc R U . . .
C1 C 0.7605(8) 0.6566(5) 0.0248(4) 0.0518(14) Uani 1 1 d . . . . .
H1B H 0.8437 0.6097 -0.0051 0.062 Uiso 1 1 calc R U . . .
H1A H 0.6467 0.6439 -0.0298 0.062 Uiso 1 1 calc R U . . .
C26 C -0.3325(12) 0.9069(8) 0.4599(7) 0.096(3) Uani 1 1 d . . . . .
H26 H -0.4027 0.9169 0.5091 0.115 Uiso 1 1 calc R U . . .
C3 C 0.8815(8) 1.0037(5) 0.1011(4) 0.0467(13) Uani 1 1 d . . . . .
C8 C 1.0839(8) 1.0394(5) 0.1522(4) 0.0454(12) Uani 1 1 d . . . . .
C7 C 1.1932(10) 1.1647(6) 0.1901(5) 0.0599(16) Uani 1 1 d . . . . .
C12 C 1.3964(11) 1.1961(7) 0.2395(5) 0.075(2) Uani 1 1 d . . . . .
H12 H 1.4710 1.2783 0.2647 0.090 Uiso 1 1 calc R U . . .
C11 C 1.4839(10) 1.1084(8) 0.2508(6) 0.078(2) Uani 1 1 d . . . . .
H11 H 1.6170 1.1310 0.2836 0.093 Uiso 1 1 calc R U . . .
C10 C 1.3745(8) 0.9842(7) 0.2131(5) 0.0653(17) Uani 1 1 d . . . . .
H10 H 1.4354 0.9250 0.2217 0.078 Uiso 1 1 calc R U . . .
C9 C 1.1774(8) 0.9484(5) 0.1632(4) 0.0494(13) Uani 1 1 d . . . . .
C13 C 1.0681(7) 0.8177(5) 0.1212(4) 0.0474(13) Uani 1 1 d . . . . .
N2 N 0.8687(6) 0.7882(4) 0.0700(3) 0.0443(10) Uani 1 1 d . . . . .
C2 C 0.7671(8) 0.8741(5) 0.0599(4) 0.0450(12) Uani 1 1 d . . . . .
C6 C 1.0986(12) 1.2537(6) 0.1781(5) 0.0706(19) Uani 1 1 d . . . . .
H6 H 1.1687 1.3369 0.2043 0.085 Uiso 1 1 calc R U . . .
C5 C 0.9047(13) 1.2179(7) 0.1283(6) 0.075(2) Uani 1 1 d . . . . .
H5 H 0.8439 1.2770 0.1192 0.090 Uiso 1 1 calc R U . . .
C14 C 0.6944(7) 0.6098(5) 0.1050(4) 0.0403(11) Uani 1 1 d . . . . .
C18 C 0.7885(8) 0.5397(5) 0.1459(5) 0.0539(15) Uani 1 1 d . . . . .
H18 H 0.8915 0.5162 0.1224 0.065 Uiso 1 1 calc R U . . .
C17 C 0.7300(9) 0.5042(5) 0.2217(5) 0.0579(16) Uani 1 1 d . . . . .
H17 H 0.7933 0.4552 0.2476 0.069 Uiso 1 1 calc R U . . .
C16 C 0.4887(8) 0.6012(5) 0.2172(4) 0.0477(13) Uani 1 1 d . . . . .
H16 H 0.3811 0.6190 0.2392 0.057 Uiso 1 1 calc R U . . .
C15 C 0.5411(7) 0.6420(5) 0.1422(4) 0.0473(13) Uani 1 1 d . . . . .
H15 H 0.4748 0.6903 0.1171 0.057 Uiso 1 1 calc R U . . .
C20 C 0.0843(8) 0.7034(5) 0.4800(4) 0.0485(13) Uani 1 1 d . . . . .
C21 C 0.0632(9) 0.7553(6) 0.4052(5) 0.0589(15) Uani 1 1 d . . . . .
H21 H 0.1376 0.7438 0.3580 0.071 Uiso 1 1 calc R U . . .
C22 C -0.0692(9) 0.8245(6) 0.4006(5) 0.0664(18) Uani 1 1 d . . . . .
H22 H -0.0791 0.8620 0.3520 0.080 Uiso 1 1 calc R U . . .
C23 C -0.1852(9) 0.8379(6) 0.4672(5) 0.0658(18) Uani 1 1 d . . . . .
C24 C -0.1665(9) 0.7850(6) 0.5413(5) 0.0667(18) Uani 1 1 d . . . . .
H24 H -0.2438 0.7946 0.5872 0.080 Uiso 1 1 calc R U . . .
C25 C -0.0321(9) 0.7175(6) 0.5471(5) 0.0632(17) Uani 1 1 d . . . . .
H25 H -0.0205 0.6815 0.5968 0.076 Uiso 1 1 calc R U . . .
C19 C 0.2283(8) 0.6280(6) 0.4876(5) 0.0533(14) Uani 1 1 d . . . . .

loop_
_atom_site_aniso_label
_atom_site_aniso_U_11
_atom_site_aniso_U_22
_atom_site_aniso_U_33
_atom_site_aniso_U_23
_atom_site_aniso_U_13
_atom_site_aniso_U_12
Ag1 0.0802(4) 0.0909(5) 0.0670(4) 0.0497(3) 0.0370(3) 0.0536(3)
O1 0.046(2) 0.067(3) 0.086(3) 0.039(3) 0.004(2) 0.015(2)
O2 0.058(2) 0.066(3) 0.108(4) 0.045(3) 0.019(3) 0.032(2)
O4 0.115(4) 0.159(6) 0.094(4) 0.086(4) 0.067(3) 0.103(4)
O3 0.072(3) 0.082(3) 0.061(3) 0.036(2) 0.021(2) 0.043(3)
O5 0.146(6) 0.151(6) 0.112(5) 0.046(5) -0.003(4) 0.102(5)
N1 0.071(3) 0.050(3) 0.048(3) 0.026(2) 0.021(2) 0.028(3)
C4 0.074(4) 0.066(5) 0.067(4) 0.037(3) 0.033(3) 0.036(4)
C1 0.057(3) 0.061(4) 0.043(3) 0.022(3) 0.014(3) 0.023(3)
C26 0.088(5) 0.098(6) 0.096(6) 0.023(5) 0.000(5) 0.057(5)
C3 0.061(3) 0.048(4) 0.046(3) 0.027(3) 0.025(3) 0.023(3)
C8 0.053(3) 0.042(3) 0.043(3) 0.018(3) 0.019(3) 0.008(3)
C7 0.078(4) 0.046(4) 0.047(3) 0.012(3) 0.026(3) -0.001(3)
C12 0.076(5) 0.073(5) 0.063(4) 0.020(4) 0.029(4) -0.006(4)
C11 0.054(4) 0.087(6) 0.064(4) 0.021(4) 0.001(3) -0.019(4)
C10 0.051(3) 0.088(5) 0.055(4) 0.024(4) 0.010(3) 0.023(4)
C9 0.046(3) 0.061(4) 0.045(3) 0.024(3) 0.011(3) 0.013(3)
C13 0.043(3) 0.055(4) 0.051(3) 0.027(3) 0.013(3) 0.015(3)
N2 0.044(2) 0.044(3) 0.048(3) 0.022(2) 0.013(2) 0.013(2)
C2 0.049(3) 0.051(4) 0.045(3) 0.027(3) 0.014(3) 0.018(3)
C6 0.115(6) 0.036(4) 0.066(4) 0.020(3) 0.041(4) 0.014(4)
C5 0.116(6) 0.066(5) 0.077(5) 0.043(4) 0.051(5) 0.049(5)
C14 0.040(3) 0.034(3) 0.045(3) 0.011(2) 0.015(2) 0.008(2)
C18 0.059(3) 0.056(4) 0.064(4) 0.028(3) 0.026(3) 0.035(3)
C17 0.075(4) 0.062(4) 0.061(4) 0.034(3) 0.030(3) 0.041(3)
C16 0.051(3) 0.041(3) 0.055(3) 0.018(3) 0.020(3) 0.015(3)
C15 0.044(3) 0.056(4) 0.047(3) 0.022(3) 0.010(2) 0.022(3)
C20 0.047(3) 0.050(4) 0.047(3) 0.016(3) 0.008(3) 0.018(3)
C21 0.058(3) 0.057(4) 0.062(4) 0.024(3) 0.013(3) 0.017(3)
C22 0.064(4) 0.071(5) 0.066(4) 0.033(4) 0.000(3) 0.028(4)
C23 0.067(4) 0.066(5) 0.058(4) 0.011(3) 0.004(3) 0.035(4)
C24 0.065(4) 0.079(5) 0.056(4) 0.012(3) 0.019(3) 0.037(4)
C25 0.065(4) 0.073(5) 0.061(4) 0.026(3) 0.015(3) 0.038(4)
C19 0.046(3) 0.060(4) 0.058(4) 0.024(3) 0.015(3) 0.018(3)

loop_
_atom_type_symbol
_atom_type_description
_atom_type_scat_dispersion_real
_atom_type_scat_dispersion_imag
_atom_type_scat_source
C C 0.0033 0.0016 'International Tables Vol C Tables 4.2.6.8 and 6.1.1.4'
H H 0.0000 0.0000 'International Tables Vol C Tables 4.2.6.8 and 6.1.1.4'
Ag Ag -0.8971 1.1015 'International Tables Vol C Tables 4.2.6.8 and 6.1.1.4'
N N 0.0061 0.0033 'International Tables Vol C Tables 4.2.6.8 and 6.1.1.4'
O O 0.0106 0.0060 'International Tables Vol C Tables 4.2.6.8 and 6.1.1.4'

loop_
_geom_angle_atom_site_label_1
_geom_angle_atom_site_label_2
_geom_angle_atom_site_label_3
_geom_angle
_geom_angle_site_symmetry_1
_geom_angle_site_symmetry_3
_geom_angle_publ_flag
O3 Ag1 O4 161.45(19) . . ?
O3 Ag1 N1 101.25(16) . . ?
O4 Ag1 N1 92.33(17) . . ?
O3 Ag1 Ag1 82.56(11) . 2_666 ?
O4 Ag1 Ag1 81.49(12) . 2_666 ?
N1 Ag1 Ag1 166.80(14) . 2_666 ?
C19 O4 Ag1 124.0(4) . . ?
C19 O3 Ag1 123.9(4) 2_666 . ?
C16 N1 C17 118.1(5) . . ?
C16 N1 Ag1 120.7(4) . . ?
C17 N1 Ag1 119.5(4) . . ?
C3 C4 C5 120.9(6) . . ?
C3 C4 H4 119.5 . . ?
C5 C4 H4 119.5 . . ?
N2 C1 C14 111.4(4) . . ?
N2 C1 H1B 109.3 . . ?
C14 C1 H1B 109.3 . . ?
N2 C1 H1A 109.3 . . ?
C14 C1 H1A 109.3 . . ?
H1B C1 H1A 108.0 . . ?
O5 C26 C23 125.2(9) . . ?
O5 C26 H26 117.4 . . ?
C23 C26 H26 117.4 . . ?
C4 C3 C8 118.7(6) . . ?
C4 C3 C2 120.7(5) . . ?
C8 C3 C2 120.6(4) . . ?
C7 C8 C3 120.0(5) . . ?
C7 C8 C9 120.0(5) . . ?
C3 C8 C9 119.9(5) . . ?
C6 C7 C8 119.4(6) . . ?
C6 C7 C12 122.5(6) . . ?
C8 C7 C12 118.2(6) . . ?
C11 C12 C7 121.3(7) . . ?
C11 C12 H12 119.4 . . ?
C7 C12 H12 119.4 . . ?
C12 C11 C10 120.2(6) . . ?
C12 C11 H11 119.9 . . ?
C10 C11 H11 119.9 . . ?
C9 C10 C11 120.8(6) . . ?
C9 C10 H10 119.6 . . ?
C11 C10 H10 119.6 . . ?
C10 C9 C8 119.4(6) . . ?
C10 C9 C13 119.7(5) . . ?
C8 C9 C13 120.8(5) . . ?
O2 C13 N2 118.8(5) . . ?
O2 C13 C9 124.7(5) . . ?
N2 C13 C9 116.5(4) . . ?
C2 N2 C13 125.2(5) . . ?
C2 N2 C1 118.3(4) . . ?
C13 N2 C1 116.5(4) . . ?
O1 C2 N2 119.6(5) . . ?
O1 C2 C3 123.6(5) . . ?
N2 C2 C3 116.9(5) . . ?
C5 C6 C7 119.9(6) . . ?
C5 C6 H6 120.1 . . ?
C7 C6 H6 120.1 . . ?
C6 C5 C4 121.1(6) . . ?
C6 C5 H5 119.4 . . ?
C4 C5 H5 119.4 . . ?
C18 C14 C15 118.0(5) . . ?
C18 C14 C1 121.6(5) . . ?
C15 C14 C1 120.3(5) . . ?
C14 C18 C17 119.8(5) . . ?
C14 C18 H18 120.1 . . ?
C17 C18 H18 120.1 . . ?
N1 C17 C18 122.4(5) . . ?
N1 C17 H17 118.8 . . ?
C18 C17 H17 118.8 . . ?
N1 C16 C15 122.6(5) . . ?
N1 C16 H16 118.7 . . ?
C15 C16 H16 118.7 . . ?
C16 C15 C14 118.9(5) . . ?
C16 C15 H15 120.5 . . ?
C14 C15 H15 120.5 . . ?
C25 C20 C21 119.2(5) . . ?
C25 C20 C19 119.4(5) . . ?
C21 C20 C19 121.4(5) . . ?
C20 C21 C22 120.0(6) . . ?
C20 C21 H21 120.0 . . ?
C22 C21 H21 120.0 . . ?
C23 C22 C21 120.5(6) . . ?
C23 C22 H22 119.7 . . ?
C21 C22 H22 119.7 . . ?
C22 C23 C24 119.7(5) . . ?
C22 C23 C26 120.9(7) . . ?
C24 C23 C26 119.5(7) . . ?
C23 C24 C25 119.9(6) . . ?
C23 C24 H24 120.1 . . ?
C25 C24 H24 120.1 . . ?
C20 C25 C24 120.6(6) . . ?
C20 C25 H25 119.7 . . ?
C24 C25 H25 119.7 . . ?
O3 C19 O4 125.8(5) 2_666 . ?
O3 C19 C20 118.3(5) 2_666 . ?
O4 C19 C20 115.9(5) . . ?

loop_
_geom_bond_atom_site_label_1
_geom_bond_atom_site_label_2
_geom_bond_distance
_geom_bond_site_symmetry_2
_geom_bond_publ_flag
Ag1 O3 2.198(4) . ?
Ag1 O4 2.204(4) . ?
Ag1 N1 2.352(5) . ?
Ag1 Ag1 2.7885(9) 2_666 ?
O1 C2 1.220(6) . ?
O2 C13 1.210(6) . ?
O4 C19 1.250(7) . ?
O3 C19 1.229(7) 2_666 ?
O5 C26 1.189(10) . ?
N1 C16 1.330(7) . ?
N1 C17 1.333(7) . ?
C4 C3 1.378(7) . ?
C4 C5 1.398(10) . ?
C4 H4 0.9300 . ?
C1 N2 1.466(7) . ?
C1 C14 1.522(7) . ?
C1 H1B 0.9700 . ?
C1 H1A 0.9700 . ?
C26 C23 1.480(9) . ?
C26 H26 0.9300 . ?
C3 C8 1.417(7) . ?
C3 C2 1.460(8) . ?
C8 C7 1.409(8) . ?
C8 C9 1.420(7) . ?
C7 C6 1.408(9) . ?
C7 C12 1.422(10) . ?
C12 C11 1.360(10) . ?
C12 H12 0.9300 . ?
C11 C10 1.399(9) . ?
C11 H11 0.9300 . ?
C10 C9 1.380(7) . ?
C10 H10 0.9300 . ?
C9 C13 1.461(8) . ?
C13 N2 1.406(6) . ?
N2 C2 1.401(6) . ?
C6 C5 1.359(10) . ?
C6 H6 0.9300 . ?
C5 H5 0.9300 . ?
C14 C18 1.371(7) . ?
C14 C15 1.387(7) . ?
C18 C17 1.374(8) . ?
C18 H18 0.9300 . ?
C17 H17 0.9300 . ?
C16 C15 1.380(8) . ?
C16 H16 0.9300 . ?
C15 H15 0.9300 . ?
C20 C25 1.379(8) . ?
C20 C21 1.383(8) . ?
C20 C19 1.518(7) . ?
C21 C22 1.391(8) . ?
C21 H21 0.9300 . ?
C22 C23 1.371(9) . ?
C22 H22 0.9300 . ?
C23 C24 1.382(9) . ?
C24 C25 1.389(8) . ?
C24 H24 0.9300 . ?
C25 H25 0.9300 . ?
C19 O3 1.229(7) 2_666 ?

loop_
_geom_torsion_atom_site_label_1
_geom_torsion_atom_site_label_2
_geom_torsion_atom_site_label_3
_geom_torsion_atom_site_label_4
_geom_torsion
_geom_torsion_site_symmetry_1
_geom_torsion_site_symmetry_2
_geom_torsion_site_symmetry_3
_geom_torsion_site_symmetry_4
_geom_torsion_publ_flag
C5 C4 C3 C8 0.5(8) . . . . ?
C5 C4 C3 C2 -179.0(5) . . . . ?
C4 C3 C8 C7 -0.5(7) . . . . ?
C2 C3 C8 C7 179.0(5) . . . . ?
C4 C3 C8 C9 -179.2(5) . . . . ?
C2 C3 C8 C9 0.3(7) . . . . ?
C3 C8 C7 C6 1.0(8) . . . . ?
C9 C8 C7 C6 179.7(5) . . . . ?
C3 C8 C7 C12 -179.1(5) . . . . ?
C9 C8 C7 C12 -0.4(8) . . . . ?
C6 C7 C12 C11 179.5(6) . . . . ?
C8 C7 C12 C11 -0.4(9) . . . . ?
C7 C12 C11 C10 0.3(10) . . . . ?
C12 C11 C10 C9 0.6(10) . . . . ?
C11 C10 C9 C8 -1.4(9) . . . . ?
C11 C10 C9 C13 177.7(6) . . . . ?
C7 C8 C9 C10 1.3(8) . . . . ?
C3 C8 C9 C10 180.0(5) . . . . ?
C7 C8 C9 C13 -177.8(5) . . . . ?
C3 C8 C9 C13 0.9(7) . . . . ?
C10 C9 C13 O2 -0.1(9) . . . . ?
C8 C9 C13 O2 179.0(5) . . . . ?
C10 C9 C13 N2 -179.0(5) . . . . ?
C8 C9 C13 N2 0.1(7) . . . . ?
O2 C13 N2 C2 178.6(5) . . . . ?
C9 C13 N2 C2 -2.4(7) . . . . ?
O2 C13 N2 C1 -1.0(7) . . . . ?
C9 C13 N2 C1 178.0(4) . . . . ?
C14 C1 N2 C2 -97.7(5) . . . . ?
C14 C1 N2 C13 81.9(5) . . . . ?
C13 N2 C2 O1 -177.7(5) . . . . ?
C1 N2 C2 O1 1.8(7) . . . . ?
C13 N2 C2 C3 3.6(7) . . . . ?
C1 N2 C2 C3 -176.9(4) . . . . ?
C4 C3 C2 O1 -1.5(8) . . . . ?
C8 C3 C2 O1 179.0(5) . . . . ?
C4 C3 C2 N2 177.1(5) . . . . ?
C8 C3 C2 N2 -2.4(7) . . . . ?
C8 C7 C6 C5 -1.5(9) . . . . ?
C12 C7 C6 C5 178.6(6) . . . . ?
C7 C6 C5 C4 1.5(10) . . . . ?
C3 C4 C5 C6 -1.0(9) . . . . ?
N2 C1 C14 C18 -103.7(6) . . . . ?
N2 C1 C14 C15 73.5(6) . . . . ?
C15 C14 C18 C17 -0.3(9) . . . . ?
C1 C14 C18 C17 176.9(6) . . . . ?
C16 N1 C17 C18 3.9(10) . . . . ?
Ag1 N1 C17 C18 -161.6(5) . . . . ?
C14 C18 C17 N1 -1.3(10) . . . . ?
C17 N1 C16 C15 -5.1(9) . . . . ?
Ag1 N1 C16 C15 160.2(4) . . . . ?
N1 C16 C15 C14 3.6(9) . . . . ?
C18 C14 C15 C16 -0.8(8) . . . . ?
C1 C14 C15 C16 -178.0(5) . . . . ?
C25 C20 C21 C22 2.3(10) . . . . ?
C19 C20 C21 C22 -179.6(6) . . . . ?
C20 C21 C22 C23 -2.6(10) . . . . ?
C21 C22 C23 C24 1.8(11) . . . . ?
C21 C22 C23 C26 -177.3(7) . . . . ?
O5 C26 C23 C22 3.2(14) . . . . ?
O5 C26 C23 C24 -175.9(9) . . . . ?
C22 C23 C24 C25 -0.7(11) . . . . ?
C26 C23 C24 C25 178.4(7) . . . . ?
C21 C20 C25 C24 -1.3(10) . . . . ?
C19 C20 C25 C24 -179.4(6) . . . . ?
C23 C24 C25 C20 0.5(11) . . . . ?
Ag1 O4 C19 O3 -12.3(10) . . . 2_666 ?
Ag1 O4 C19 C20 169.2(4) . . . . ?
C25 C20 C19 O3 -8.2(9) . . . 2_666 ?
C21 C20 C19 O3 173.8(6) . . . 2_666 ?
C25 C20 C19 O4 170.4(6) . . . . ?
C21 C20 C19 O4 -7.6(9) . . . . ?
